data_2224666
loop_
_publ_author_name
'Kundu, Sandip K.'
'Mahindaratne, Mathew P. D.'
'Quin\~ones, Brian'
'Negrete, George R.'
'Tiekink, Edward R. T.'

_publ_section_title
;(2<i>S</i>,4<i>S</i>)-3-Acryloyl-6-oxo-2-phenylperhydropyrimidine-4-carboxylic
 acid
;
_journal_coeditor_code HG2611
_journal_issue 1
_journal_name_full 'Acta Crystallographica Section E'
_journal_page_first o3
_journal_paper_doi 10.1107/S1600536809050892
_journal_volume 66
_journal_year 2010
_chemical_formula_iupac 'C14 H14 N2 O4'
_chemical_formula_moiety 'C14 H14 N2 O4'
_chemical_formula_sum 'C14 H14 N2 O4'
_chemical_formula_weight 274.27
_chemical_name_systematic
;(2<i>S</i>,4<i>S</i>)-3-Acryloyl-6-oxo-2-phenylperhydropyrimidine-4-carboxylic
acid
;
_space_group_IT_number 19
_symmetry_cell_setting orthorhombic
_symmetry_space_group_name_Hall 'P 2ac 2ab'
_symmetry_space_group_name_H-M 'P 21 21 21'
_atom_sites_solution_hydrogens geom
_atom_sites_solution_primary direct
_atom_sites_solution_secondary difmap
_audit_creation_method SHELXL-97
_cell_angle_alpha 90
_cell_angle_beta 90
_cell_angle_gamma 90
_cell_formula_units_Z 4
_cell_length_a 10.573(5)
_cell_length_b 10.670(7)
_cell_length_c 11.612(5)
_cell_measurement_reflns_used 4478
_cell_measurement_temperature 98(2)
_cell_measurement_theta_max 30.4
_cell_measurement_theta_min 1.9
_cell_volume 1310.0(12)
_computing_cell_refinement 'CrystalClear (Rigaku/MSC, 2005)'
_computing_data_collection 'CrystalClear (Rigaku/MSC, 2005)'
_computing_data_reduction 'CrystalClear (Rigaku/MSC, 2005)'
_computing_molecular_graphics 'DIAMOND (Brandenburg, 2006)'
_computing_publication_material 'publCIF (Westrip, 2009)'
_computing_structure_refinement 'SHELXL97 (Sheldrick, 2008)'
_computing_structure_solution 'SHELXS97 (Sheldrick, 2008)'
_diffrn_ambient_temperature 98(2)
_diffrn_measured_fraction_theta_full 1.000
_diffrn_measured_fraction_theta_max 1.000
_diffrn_measurement_device_type 'Rigaku AFC12\K/SATURN724'
_diffrn_measurement_method \w
_diffrn_radiation_monochromator graphite
_diffrn_radiation_source 'fine-focus sealed tube'
_diffrn_radiation_type MoK\a
_diffrn_radiation_wavelength 0.71069
_diffrn_reflns_av_R_equivalents 0.033
_diffrn_reflns_av_sigmaI/netI 0.016
_diffrn_reflns_limit_h_max 13
_diffrn_reflns_limit_h_min -11
_diffrn_reflns_limit_k_max 13
_diffrn_reflns_limit_k_min -13
_diffrn_reflns_limit_l_max 14
_diffrn_reflns_limit_l_min -13
_diffrn_reflns_number 14053
_diffrn_reflns_theta_full 26.5
_diffrn_reflns_theta_max 26.5
_diffrn_reflns_theta_min 2.6
_diffrn_standards_decay_% <1
_diffrn_standards_interval_count 0
_diffrn_standards_number 0
_exptl_absorpt_coefficient_mu 0.103
_exptl_absorpt_correction_T_max 1
_exptl_absorpt_correction_T_min 0.496
_exptl_absorpt_correction_type multi-scan
_exptl_absorpt_process_details '(ABSCOR; Higashi, 1995)'
_exptl_crystal_colour colourless
_exptl_crystal_density_diffrn 1.391
_exptl_crystal_density_method 'not measured'
_exptl_crystal_description block
_exptl_crystal_F_000 576
_exptl_crystal_size_max 0.36
_exptl_crystal_size_mid 0.12
_exptl_crystal_size_min 0.12
_refine_diff_density_max 0.20
_refine_diff_density_min -0.20
_refine_ls_extinction_coef 0.009(2)
_refine_ls_extinction_expression Fc^*^=kFc[1+0.001xFc^2^\l^3^/sin(2\q)]^-1/4^
_refine_ls_extinction_method 'SHELXL97 (Sheldrick, 2008)'
_refine_ls_goodness_of_fit_ref 1.11
_refine_ls_hydrogen_treatment constr
_refine_ls_matrix_type full
_refine_ls_number_parameters 185
_refine_ls_number_reflns 1573
_refine_ls_number_restraints 1
_refine_ls_restrained_S_all 1.11
_refine_ls_R_factor_all 0.038
_refine_ls_R_factor_gt 0.038
_refine_ls_shift/su_max_lt 0.001
_refine_ls_shift/su_mean 0.000
_refine_ls_structure_factor_coef Fsqd
_refine_ls_weighting_details 'calc w=1/[\s^2^(Fo^2^)+(0.0562P)^2^+0.3429P] where P=(Fo^2^+2Fc^2^)/3'
_refine_ls_weighting_scheme calc
_refine_ls_wR_factor_gt 0.097
_refine_ls_wR_factor_ref 0.097
_reflns_number_gt 1547
_reflns_number_total 1573
_reflns_threshold_expression I>2\s(I)
_cod_data_source_file hg2611.cif
_cod_data_source_block I
_cod_original_sg_symbol_Hall 'P 2ac 2ab '
_cod_database_code 2224666
_cod_database_fobs_code 2224666

loop_
_symmetry_equiv_pos_as_xyz
'x, y, z'
'-x+1/2, -y, z+1/2'
'x+1/2, -y+1/2, -z'
'-x, y+1/2, -z+1/2'

loop_
_atom_site_type_symbol
_atom_site_label
_atom_site_fract_x
_atom_site_fract_y
_atom_site_fract_z
_atom_site_U_iso_or_equiv
_atom_site_adp_type
_atom_site_calc_flag
_atom_site_refinement_flags
_atom_site_occupancy
_atom_site_disorder_assembly
_atom_site_disorder_group
O O6 0.81404(14) 0.17595(13) 0.43043(13) 0.0272(4) Uani d . 1 . .
O O31 0.97062(14) 0.69803(15) 0.42240(13) 0.0280(4) Uani d . 1 . .
O O41 0.90743(14) 0.61359(15) 0.17482(13) 0.0292(4) Uani d . 1 . .
O O42 1.09113(14) 0.52210(15) 0.21965(13) 0.0281(4) Uani d D 1 . .
H H42o 1.1171 0.5703 0.1676 0.042 Uiso d D 1 . .
N N1 0.73021(17) 0.36445(17) 0.46856(15) 0.0242(4) Uani d . 1 . .
H H1 0.7003 0.3381 0.5350 0.029 Uiso calc R 1 . .
N N3 0.82135(16) 0.55157(16) 0.39712(15) 0.0230(4) Uani d . 1 . .
C C4 0.91724(19) 0.4760(2) 0.33983(17) 0.0228(4) Uani d . 1 . .
H H4 0.9877 0.4602 0.3954 0.027 Uiso calc R 1 . .
C C5 0.8624(2) 0.3497(2) 0.30244(18) 0.0243(4) Uani d . 1 . .
H H5A 0.7995 0.3626 0.2404 0.029 Uiso calc R 1 . .
H H5B 0.9307 0.2955 0.2721 0.029 Uiso calc R 1 . .
C C6 0.80012(19) 0.2871(2) 0.40449(18) 0.0238(4) Uani d . 1 . .
C C2 0.70244(19) 0.49147(19) 0.43056(18) 0.0232(4) Uani d . 1 . .
H H2 0.6679 0.5384 0.4982 0.028 Uiso calc R 1 . .
C C21 0.60132(19) 0.49244(19) 0.33662(18) 0.0245(4) Uani d . 1 . .
C C22 0.6093(2) 0.5707(2) 0.24203(19) 0.0297(5) Uani d . 1 . .
H H22 0.6795 0.6254 0.2335 0.036 Uiso calc R 1 . .
C C23 0.5135(2) 0.5692(3) 0.1587(2) 0.0337(5) Uani d . 1 . .
H H23 0.5192 0.6231 0.0939 0.040 Uiso calc R 1 . .
C C24 0.4116(2) 0.4907(2) 0.1699(2) 0.0361(6) Uani d . 1 . .
H H24 0.3479 0.4888 0.1122 0.043 Uiso calc R 1 . .
C C25 0.4020(2) 0.4142(2) 0.2656(3) 0.0435(7) Uani d . 1 . .
H H25 0.3308 0.3608 0.2745 0.052 Uiso calc R 1 . .
C C26 0.4962(2) 0.4155(2) 0.3487(3) 0.0372(6) Uani d . 1 . .
H H26 0.4887 0.3632 0.4146 0.045 Uiso calc R 1 . .
C C31 0.86129(19) 0.6649(2) 0.43839(18) 0.0236(4) Uani d . 1 . .
C C32 0.7670(2) 0.7439(2) 0.4996(2) 0.0274(5) Uani d . 1 . .
H H32 0.6795 0.7333 0.4839 0.033 Uiso calc R 1 . .
C C33 0.8035(2) 0.8280(2) 0.5748(2) 0.0380(6) Uani d . 1 . .
H H33A 0.8909 0.8389 0.5907 0.046 Uiso calc R 1 . .
H H33B 0.7425 0.8780 0.6134 0.046 Uiso calc R 1 . .
C C41 0.97069(19) 0.5461(2) 0.23591(17) 0.0232(4) Uani d . 1 . .

loop_
_atom_site_aniso_label
_atom_site_aniso_U_11
_atom_site_aniso_U_22
_atom_site_aniso_U_33
_atom_site_aniso_U_12
_atom_site_aniso_U_13
_atom_site_aniso_U_23
O6 0.0262(8) 0.0274(7) 0.0281(7) 0.0023(6) 0.0043(6) 0.0022(6)
O31 0.0197(7) 0.0332(8) 0.0311(8) -0.0026(6) -0.0005(6) -0.0024(7)
O41 0.0213(7) 0.0410(9) 0.0253(7) -0.0003(7) -0.0024(6) 0.0056(7)
O42 0.0215(7) 0.0319(8) 0.0310(8) 0.0003(7) 0.0069(7) 0.0045(7)
N1 0.0233(9) 0.0262(8) 0.0229(8) 0.0022(7) 0.0041(7) 0.0026(7)
N3 0.0168(8) 0.0277(9) 0.0245(8) -0.0006(7) 0.0022(7) -0.0029(7)
C4 0.0172(9) 0.0279(10) 0.0232(9) -0.0008(8) 0.0011(8) -0.0005(8)
C5 0.0215(10) 0.0274(10) 0.0242(10) 0.0014(8) 0.0019(8) -0.0026(8)
C6 0.0170(9) 0.0300(10) 0.0243(10) -0.0009(8) -0.0011(8) -0.0016(8)
C2 0.0197(10) 0.0250(9) 0.0248(9) 0.0010(8) 0.0022(8) -0.0010(8)
C21 0.0203(10) 0.0247(10) 0.0285(10) 0.0029(8) 0.0022(9) -0.0036(8)
C22 0.0208(10) 0.0396(12) 0.0287(10) -0.0018(9) 0.0014(8) 0.0021(10)
C23 0.0254(11) 0.0457(13) 0.0301(11) 0.0046(10) -0.0002(9) 0.0004(11)
C24 0.0241(11) 0.0404(13) 0.0438(13) 0.0063(10) -0.0094(11) -0.0102(11)
C25 0.0276(12) 0.0316(12) 0.0714(19) -0.0058(10) -0.0108(13) 0.0022(13)
C26 0.0246(12) 0.0322(11) 0.0549(15) -0.0031(10) -0.0044(11) 0.0088(11)
C31 0.0198(10) 0.0279(10) 0.0231(10) -0.0007(8) -0.0013(8) -0.0009(8)
C32 0.0223(10) 0.0287(10) 0.0310(10) -0.0010(9) 0.0032(8) -0.0009(9)
C33 0.0289(12) 0.0407(13) 0.0445(14) -0.0019(10) 0.0046(11) -0.0134(11)
C41 0.0178(10) 0.0288(10) 0.0230(9) -0.0025(8) -0.0001(8) -0.0037(8)

loop_
_atom_type_symbol
_atom_type_description
_atom_type_scat_dispersion_real
_atom_type_scat_dispersion_imag
_atom_type_scat_source
C C 0.0033 0.0000 'International Tables Vol C Tables 4.2.6.8 and 6.1.1.4'
H H 0.0000 0.0000 'International Tables Vol C Tables 4.2.6.8 and 6.1.1.4'
N N 0.0061 0.0000 'International Tables Vol C Tables 4.2.6.8 and 6.1.1.4'
O O 0.0106 0.0000 'International Tables Vol C Tables 4.2.6.8 and 6.1.1.4'

loop_
_geom_angle_atom_site_label_1
_geom_angle_atom_site_label_2
_geom_angle_atom_site_label_3
_geom_angle_site_symmetry_1
_geom_angle_site_symmetry_3
_geom_angle
_geom_angle_publ_flag
C41 O42 H42o . . 107.5 ?
C6 N1 C2 . . 121.25(18) ?
C6 N1 H1 . . 119.4 ?
C2 N1 H1 . . 119.4 ?
C31 N3 C4 . . 115.77(17) ?
C31 N3 C2 . . 124.03(17) ?
C4 N3 C2 . . 118.46(16) ?
N3 C4 C41 . . 110.29(17) ?
N3 C4 C5 . . 110.71(16) ?
C41 C4 C5 . . 110.33(17) ?
N3 C4 H4 . . 108.5 ?
C41 C4 H4 . . 108.5 ?
C5 C4 H4 . . 108.5 ?
C6 C5 C4 . . 109.38(17) ?
C6 C5 H5A . . 109.8 ?
C4 C5 H5A . . 109.8 ?
C6 C5 H5B . . 109.8 ?
C4 C5 H5B . . 109.8 ?
H5A C5 H5B . . 108.2 ?
O6 C6 N1 . . 121.7(2) ?
O6 C6 C5 . . 124.39(19) ?
N1 C6 C5 . . 113.90(18) ?
N1 C2 N3 . . 108.37(16) ?
N1 C2 C21 . . 111.35(16) ?
N3 C2 C21 . . 114.12(17) ?
N1 C2 H2 . . 107.6 ?
N3 C2 H2 . . 107.6 ?
C21 C2 H2 . . 107.6 ?
C22 C21 C26 . . 119.1(2) ?
C22 C21 C2 . . 121.94(19) ?
C26 C21 C2 . . 118.9(2) ?
C21 C22 C23 . . 119.9(2) ?
C21 C22 H22 . . 120.1 ?
C23 C22 H22 . . 120.1 ?
C24 C23 C22 . . 120.6(2) ?
C24 C23 H23 . . 119.7 ?
C22 C23 H23 . . 119.7 ?
C23 C24 C25 . . 119.6(2) ?
C23 C24 H24 . . 120.2 ?
C25 C24 H24 . . 120.2 ?
C24 C25 C26 . . 120.1(2) ?
C24 C25 H25 . . 120.0 ?
C26 C25 H25 . . 120.0 ?
C25 C26 C21 . . 120.7(2) ?
C25 C26 H26 . . 119.7 ?
C21 C26 H26 . . 119.7 ?
O31 C31 N3 . . 119.6(2) ?
O31 C31 C32 . . 122.9(2) ?
N3 C31 C32 . . 117.51(19) ?
C33 C32 C31 . . 120.7(2) ?
C33 C32 H32 . . 119.7 ?
C31 C32 H32 . . 119.7 ?
C32 C33 H33A . . 120.0 ?
C32 C33 H33B . . 120.0 ?
H33A C33 H33B . . 120.0 ?
O41 C41 O42 . . 124.6(2) ?
O41 C41 C4 . . 123.30(19) ?
O42 C41 C4 . . 112.13(18) ?

loop_
_geom_bond_atom_site_label_1
_geom_bond_atom_site_label_2
_geom_bond_site_symmetry_2
_geom_bond_distance
_geom_bond_publ_flag
O6 C6 . 1.233(3) ?
O31 C31 . 1.223(3) ?
O41 C41 . 1.212(3) ?
O42 C41 . 1.313(3) ?
O42 H42o . 0.8400 ?
N1 C6 . 1.334(3) ?
N1 C2 . 1.455(3) ?
N1 H1 . 0.8800 ?
N3 C31 . 1.367(3) ?
N3 C4 . 1.456(3) ?
N3 C2 . 1.464(3) ?
C4 C41 . 1.528(3) ?
C4 C5 . 1.530(3) ?
C4 H4 . 1.0000 ?
C5 C6 . 1.511(3) ?
C5 H5A . 0.9900 ?
C5 H5B . 0.9900 ?
C2 C21 . 1.527(3) ?
C2 H2 . 1.0000 ?
C21 C22 . 1.382(3) ?
C21 C26 . 1.389(3) ?
C22 C23 . 1.400(3) ?
C22 H22 . 0.9500 ?
C23 C24 . 1.371(3) ?
C23 H23 . 0.9500 ?
C24 C25 . 1.383(4) ?
C24 H24 . 0.9500 ?
C25 C26 . 1.387(4) ?
C25 H25 . 0.9500 ?
C26 H26 . 0.9500 ?
C31 C32 . 1.486(3) ?
C32 C33 . 1.310(3) ?
C32 H32 . 0.9500 ?
C33 H33A . 0.9500 ?
C33 H33B . 0.9500 ?

loop_
_geom_hbond_atom_site_label_D
_geom_hbond_atom_site_label_H
_geom_hbond_atom_site_label_A
_geom_hbond_site_symmetry_A
_geom_hbond_distance_DH
_geom_hbond_distance_HA
_geom_hbond_distance_DA
_geom_hbond_angle_DHA
_geom_hbond_publ_flag
N1 H1 O41 2_665 0.88 2.05 2.812(3) 144 y
O42 H42o O6 4_755 0.84 1.76 2.596(3) 173 y

loop_
_geom_torsion_atom_site_label_1
_geom_torsion_atom_site_label_2
_geom_torsion_atom_site_label_3
_geom_torsion_atom_site_label_4
_geom_torsion_site_symmetry_1
_geom_torsion_site_symmetry_2
_geom_torsion_site_symmetry_3
_geom_torsion_site_symmetry_4
_geom_torsion
_geom_torsion_publ_flag
C31 N3 C4 C41 . . . . -60.1(2) ?
C2 N3 C4 C41 . . . . 134.34(18) ?
C31 N3 C4 C5 . . . . 177.53(17) ?
C2 N3 C4 C5 . . . . 11.9(2) ?
N3 C4 C5 C6 . . . . -52.8(2) ?
C41 C4 C5 C6 . . . . -175.13(16) ?
C2 N1 C6 O6 . . . . -172.90(19) ?
C2 N1 C6 C5 . . . . 9.2(3) ?
C4 C5 C6 O6 . . . . -134.5(2) ?
C4 C5 C6 N1 . . . . 43.3(2) ?
C6 N1 C2 N3 . . . . -50.5(2) ?
C6 N1 C2 C21 . . . . 75.8(2) ?
C31 N3 C2 N1 . . . . -127.48(19) ?
C4 N3 C2 N1 . . . . 36.8(2) ?
C31 N3 C2 C21 . . . . 107.8(2) ?
C4 N3 C2 C21 . . . . -87.9(2) ?
N1 C2 C21 C22 . . . . -139.2(2) ?
N3 C2 C21 C22 . . . . -16.2(3) ?
N1 C2 C21 C26 . . . . 43.0(3) ?
N3 C2 C21 C26 . . . . 166.10(19) ?
C26 C21 C22 C23 . . . . -1.6(3) ?
C2 C21 C22 C23 . . . . -179.3(2) ?
C21 C22 C23 C24 . . . . 0.0(4) ?
C22 C23 C24 C25 . . . . 1.4(4) ?
C23 C24 C25 C26 . . . . -1.2(4) ?
C24 C25 C26 C21 . . . . -0.5(4) ?
C22 C21 C26 C25 . . . . 1.8(4) ?
C2 C21 C26 C25 . . . . 179.6(2) ?
C4 N3 C31 O31 . . . . 2.4(3) ?
C2 N3 C31 O31 . . . . 167.06(19) ?
C4 N3 C31 C32 . . . . -178.79(18) ?
C2 N3 C31 C32 . . . . -14.1(3) ?
O31 C31 C32 C33 . . . . -25.7(4) ?
N3 C31 C32 C33 . . . . 155.5(2) ?
N3 C4 C41 O41 . . . . -35.8(3) ?
C5 C4 C41 O41 . . . . 86.9(2) ?
N3 C4 C41 O42 . . . . 145.80(17) ?
C5 C4 C41 O42 . . . . -91.6(2) ?

loop_
_cod_related_entry_id
_cod_related_entry_database
_cod_related_entry_code
1 ChemSpider 24743998
